data_4074579
loop_
_publ_author_name
'Kuan, Seah Ling'
'Tay, Elaine Phuay Leng'
'Leong, Weng Kee'
'Goh, Lai Yoong'
'Lin, Ching Yeh'
'Gill, Peter M. W.'
'Webster, Richard D.'

_publ_section_title
;
 Highly Oxidized Ruthenium Organometallic Compounds. The Synthesis and
 One-Electron Electrochemical Oxidation of [Cp*RuIVCl2(S2CR)] (Cp* =
 \h5-C5Me5, R = NMe2, NEt2, OiPr)
;
_journal_issue 26
_journal_name_full Organometallics
_journal_page_first 6134
_journal_paper_doi 10.1021/om060866z
_journal_volume 25
_journal_year 2006
_chemical_formula_sum 'C21 H33 F12 N5 P2 Ru S2'
_chemical_formula_weight 810.65
_chemical_name_systematic
; 
 ? 
;
_space_group_IT_number 19
_symmetry_cell_setting orthorhombic
_symmetry_space_group_name_Hall 'P 2ac 2ab'
_symmetry_space_group_name_H-M 'P 21 21 21'
_atom_sites_solution_hydrogens geom
_atom_sites_solution_primary direct
_atom_sites_solution_secondary difmap
_audit_creation_method SHELXL-97
_cell_angle_alpha 90.00
_cell_angle_beta 90.00
_cell_angle_gamma 90.00
_cell_formula_units_Z 4
_cell_length_a 9.3012(4)
_cell_length_b 12.2982(5)
_cell_length_c 28.5968(13)
_cell_measurement_reflns_used 4163
_cell_measurement_temperature 223(2)
_cell_measurement_theta_max 22.37
_cell_measurement_theta_min 2.18
_cell_volume 3271.1(2)
_computing_cell_refinement 'Bruker SMART'
_computing_data_collection 'Bruker SMART'
_computing_data_reduction 'Bruker SAINT'
_computing_molecular_graphics 'Bruker SHELXTL'
_computing_publication_material 'Bruker SHELXTL'
_computing_structure_refinement 'SHELXL-97 (Sheldrick, 1997)'
_computing_structure_solution 'SHELXS-97 (Sheldrick, 1990)'
_diffrn_ambient_temperature 223(2)
_diffrn_measured_fraction_theta_full 1.000
_diffrn_measured_fraction_theta_max 1.000
_diffrn_measurement_device_type 'CCD area detector'
_diffrn_measurement_method 'phi and omega scans'
_diffrn_radiation_monochromator graphite
_diffrn_radiation_source 'fine-focus sealed tube'
_diffrn_radiation_type MoK\a
_diffrn_radiation_wavelength 0.71073
_diffrn_reflns_av_R_equivalents 0.0487
_diffrn_reflns_av_sigmaI/netI 0.0565
_diffrn_reflns_limit_h_max 9
_diffrn_reflns_limit_h_min -12
_diffrn_reflns_limit_k_max 15
_diffrn_reflns_limit_k_min -15
_diffrn_reflns_limit_l_max 36
_diffrn_reflns_limit_l_min -37
_diffrn_reflns_number 23277
_diffrn_reflns_theta_full 27.49
_diffrn_reflns_theta_max 27.49
_diffrn_reflns_theta_min 1.80
_exptl_absorpt_coefficient_mu 0.795
_exptl_absorpt_correction_T_max 0.9538
_exptl_absorpt_correction_T_min 0.8080
_exptl_absorpt_correction_type 'Sadabs, (Sheldrick 2001)'
_exptl_crystal_colour Plate
_exptl_crystal_density_diffrn 1.646
_exptl_crystal_density_meas 0
_exptl_crystal_density_method 'not measured'
_exptl_crystal_description Orange
_exptl_crystal_F_000 1632
_exptl_crystal_size_max 0.28
_exptl_crystal_size_mid 0.20
_exptl_crystal_size_min 0.06
_refine_diff_density_max 1.044
_refine_diff_density_min -0.734
_refine_diff_density_rms 0.101
_refine_ls_abs_structure_details 'Flack H D (1983), Acta Cryst. A39, 876-881'
_refine_ls_abs_structure_Flack 0.37(4)
_refine_ls_extinction_method none
_refine_ls_goodness_of_fit_ref 1.097
_refine_ls_hydrogen_treatment mixed
_refine_ls_matrix_type full
_refine_ls_number_parameters 399
_refine_ls_number_reflns 7472
_refine_ls_number_restraints 0
_refine_ls_restrained_S_all 1.097
_refine_ls_R_factor_all 0.0589
_refine_ls_R_factor_gt 0.0520
_refine_ls_shift/su_max 0.001
_refine_ls_shift/su_mean 0.000
_refine_ls_structure_factor_coef Fsqd
_refine_ls_weighting_details 'calc w=1/[\s^2^(Fo^2^)+(0.0584P)^2^+0.9923P] where P=(Fo^2^+2Fc^2^)/3'
_refine_ls_weighting_scheme calc
_refine_ls_wR_factor_gt 0.1153
_refine_ls_wR_factor_ref 0.1186
_reflns_number_gt 6745
_reflns_number_total 7472
_reflns_threshold_expression >2sigma(I)
_cod_data_source_file om060866zsi20060922_010829.cif
_cod_data_source_block 5469
_cod_depositor_comments
;
The following automatic conversions were performed:

'_symmetry_cell_setting' value 'Orthorhombic' changed to
'orthorhombic' according to
/home/saulius/struct/CIF-dictionaries/cif_core.dic dictionary named
'cif_core.dic' version 2.4.1 from 2010-06-29.

Automatic conversion script
Id: cif_fix_values 1715 2011-07-08 13:25:40Z adriana 
;
_cod_original_sg_symbol_H-M P2(1)2(1)2(1)
_cod_database_code 4074579

loop_
_symmetry_equiv_pos_as_xyz
'x, y, z'
'-x+1/2, -y, z+1/2'
'-x, y+1/2, -z+1/2'
'x+1/2, -y+1/2, -z'

loop_
_atom_site_label
_atom_site_type_symbol
_atom_site_fract_x
_atom_site_fract_y
_atom_site_fract_z
_atom_site_U_iso_or_equiv
_atom_site_adp_type
_atom_site_occupancy
_atom_site_symmetry_multiplicity
_atom_site_calc_flag
_atom_site_refinement_flags
Ru1 Ru 0.71255(4) 0.68782(3) 0.631658(11) 0.02332(9) Uani 1 1 d .
S1 S 0.74818(14) 0.51826(11) 0.59246(4) 0.0384(3) Uani 1 1 d .
S2 S 0.94113(14) 0.61568(12) 0.65252(5) 0.0407(3) Uani 1 1 d .
N1 N 0.9816(5) 0.4099(3) 0.62347(16) 0.0386(10) Uani 1 1 d .
N2 N 0.8388(5) 0.8258(3) 0.62551(15) 0.0398(10) Uani 1 1 d .
N3 N 0.6440(5) 0.7318(3) 0.56517(14) 0.0339(9) Uani 1 1 d .
C1 C 0.6478(6) 0.6309(4) 0.70426(16) 0.0312(11) Uani 1 1 d .
C2 C 0.6530(5) 0.7466(4) 0.70218(17) 0.0307(11) Uani 1 1 d .
C3 C 0.5483(6) 0.7819(4) 0.66879(17) 0.0306(11) Uani 1 1 d .
C4 C 0.4777(5) 0.6884(5) 0.65091(16) 0.0320(10) Uani 1 1 d .
C5 C 0.5393(5) 0.5935(4) 0.67240(17) 0.0294(11) Uani 1 1 d .
C6 C 0.7266(8) 0.5605(5) 0.73839(19) 0.0491(14) Uani 1 1 d .
H6A H 0.6749 0.5591 0.7678 0.074 Uiso 1 1 calc R
H6B H 0.8224 0.5896 0.7434 0.074 Uiso 1 1 calc R
H6C H 0.7337 0.4873 0.7260 0.074 Uiso 1 1 calc R
C7 C 0.7432(6) 0.8152(5) 0.73353(17) 0.0465(14) Uani 1 1 d .
H7A H 0.7447 0.8892 0.7219 0.070 Uiso 1 1 calc R
H7B H 0.8405 0.7867 0.7343 0.070 Uiso 1 1 calc R
H7C H 0.7033 0.8142 0.7649 0.070 Uiso 1 1 calc R
C8 C 0.5060(7) 0.8970(5) 0.6587(2) 0.0476(15) Uani 1 1 d .
H8A H 0.4251 0.9171 0.6783 0.071 Uiso 1 1 calc R
H8B H 0.4790 0.9037 0.6260 0.071 Uiso 1 1 calc R
H8C H 0.5865 0.9448 0.6652 0.071 Uiso 1 1 calc R
C9 C 0.3515(6) 0.6871(6) 0.6183(2) 0.0495(13) Uani 1 1 d .
H9A H 0.2631 0.6873 0.6363 0.074 Uiso 1 1 calc R
H9B H 0.3553 0.6221 0.5991 0.074 Uiso 1 1 calc R
H9C H 0.3545 0.7509 0.5984 0.074 Uiso 1 1 calc R
C10 C 0.4906(7) 0.4793(5) 0.6671(2) 0.0457(14) Uani 1 1 d .
H10A H 0.5690 0.4305 0.6749 0.069 Uiso 1 1 calc R
H10B H 0.4609 0.4668 0.6350 0.069 Uiso 1 1 calc R
H10C H 0.4102 0.4659 0.6879 0.069 Uiso 1 1 calc R
C11 C 0.9043(5) 0.4983(4) 0.62242(15) 0.0306(11) Uani 1 1 d .
C12 C 1.1104(7) 0.4012(6) 0.6525(3) 0.0613(18) Uani 1 1 d .
H12A H 1.1122 0.4607 0.6748 0.092 Uiso 1 1 calc R
H12B H 1.1951 0.4048 0.6328 0.092 Uiso 1 1 calc R
H12C H 1.1092 0.3325 0.6691 0.092 Uiso 1 1 calc R
C13 C 0.9445(7) 0.3141(5) 0.5962(2) 0.0492(13) Uani 1 1 d .
H13A H 0.8419 0.3137 0.5902 0.074 Uiso 1 1 calc R
H13B H 0.9707 0.2493 0.6136 0.074 Uiso 1 1 calc R
H13C H 0.9963 0.3155 0.5668 0.074 Uiso 1 1 calc R
C14 C 1.0083(9) 0.9917(6) 0.6307(3) 0.085(3) Uani 1 1 d .
H14A H 0.9523 1.0576 0.6348 0.128 Uiso 1 1 calc R
H14B H 1.0648 0.9972 0.6023 0.128 Uiso 1 1 calc R
H14C H 1.0720 0.9823 0.6572 0.128 Uiso 1 1 calc R
C15 C 0.9112(7) 0.8980(5) 0.6273(2) 0.0502(15) Uani 1 1 d .
C16 C 0.5334(7) 0.7721(5) 0.48355(19) 0.0473(15) Uani 1 1 d .
H16A H 0.6102 0.7800 0.4609 0.071 Uiso 1 1 calc R
H16B H 0.4776 0.8387 0.4848 0.071 Uiso 1 1 calc R
H16C H 0.4716 0.7122 0.4744 0.071 Uiso 1 1 calc R
C17 C 0.5946(6) 0.7502(4) 0.52937(19) 0.0343(11) Uani 1 1 d .
P1 P 0.77440(17) 0.19657(13) 0.73183(5) 0.0437(3) Uani 1 1 d .
F1 F 0.6102(5) 0.2181(7) 0.7330(2) 0.142(3) Uani 1 1 d .
F2 F 0.7985(10) 0.2796(4) 0.77260(16) 0.131(3) Uani 1 1 d .
F3 F 0.9391(5) 0.1762(6) 0.72914(19) 0.113(2) Uani 1 1 d .
F4 F 0.7530(6) 0.1143(4) 0.69034(15) 0.0929(16) Uani 1 1 d .
F5 F 0.7581(7) 0.1042(4) 0.76936(16) 0.1015(18) Uani 1 1 d .
F6 F 0.7864(6) 0.2905(3) 0.69420(14) 0.0845(14) Uani 1 1 d .
P2 P 0.2904(3) 0.44561(13) 0.50474(6) 0.0607(4) Uani 1 1 d .
F7 F 0.2197(11) 0.5089(5) 0.4640(2) 0.158(3) Uani 1 1 d .
F8 F 0.4070(11) 0.5295(7) 0.5093(3) 0.211(5) Uani 1 1 d .
F9 F 0.3542(9) 0.3818(7) 0.5458(2) 0.171(3) Uani 1 1 d .
F10 F 0.1655(8) 0.3600(6) 0.5008(2) 0.144(3) Uani 1 1 d .
F11 F 0.1995(8) 0.5090(6) 0.5426(2) 0.143(3) Uani 1 1 d .
F12 F 0.3720(10) 0.3772(9) 0.4700(3) 0.197(4) Uani 1 1 d .
N1S N 0.7876(9) 0.5822(5) 0.4534(2) 0.0816(19) Uani 1 1 d .
C1S C 0.7476(10) 0.3851(6) 0.4797(2) 0.070(2) Uani 1 1 d .
H1S1 H 0.6812 0.3498 0.4583 0.105 Uiso 1 1 calc R
H1S2 H 0.7078 0.3843 0.5110 0.105 Uiso 1 1 calc R
H1S3 H 0.8386 0.3465 0.4795 0.105 Uiso 1 1 calc R
C2S C 0.7704(9) 0.4964(6) 0.4650(2) 0.0572(16) Uani 1 1 d .
N2S N 0.3012(8) 0.1581(5) 0.6443(2) 0.0808(19) Uani 1 1 d .
C3S C 0.5415(9) 0.2001(8) 0.6056(3) 0.077(2) Uani 1 1 d .
H3S1 H 0.5263 0.2534 0.5810 0.116 Uiso 1 1 calc R
H3S2 H 0.5809 0.1342 0.5921 0.116 Uiso 1 1 calc R
H3S3 H 0.6081 0.2291 0.6285 0.116 Uiso 1 1 calc R
C4S C 0.4076(8) 0.1762(5) 0.6277(2) 0.0538(15) Uani 1 1 d .

loop_
_atom_site_aniso_label
_atom_site_aniso_U_11
_atom_site_aniso_U_22
_atom_site_aniso_U_33
_atom_site_aniso_U_23
_atom_site_aniso_U_13
_atom_site_aniso_U_12
Ru1 0.02519(16) 0.01999(15) 0.02477(15) -0.00147(14) 0.00076(15) -0.00036(16)
S1 0.0401(8) 0.0326(6) 0.0424(7) -0.0130(5) -0.0108(5) 0.0087(5)
S2 0.0285(7) 0.0382(7) 0.0556(8) -0.0128(6) -0.0083(6) 0.0019(6)
N1 0.035(2) 0.031(2) 0.050(3) 0.0033(19) 0.002(2) 0.0071(18)
N2 0.050(2) 0.028(2) 0.041(2) -0.002(2) 0.003(2) -0.007(2)
N3 0.036(2) 0.034(2) 0.032(2) 0.0004(18) 0.000(2) -0.0025(19)
C1 0.032(3) 0.032(3) 0.030(2) 0.001(2) 0.006(2) 0.002(2)
C2 0.026(2) 0.036(3) 0.030(2) -0.006(2) 0.006(2) -0.001(2)
C3 0.033(3) 0.028(3) 0.031(2) -0.0015(19) 0.006(2) 0.002(2)
C4 0.031(2) 0.034(2) 0.032(2) 0.003(2) 0.0048(19) 0.001(2)
C5 0.029(3) 0.026(3) 0.033(2) 0.000(2) 0.010(2) -0.004(2)
C6 0.056(4) 0.048(3) 0.043(3) 0.015(2) 0.000(3) 0.006(3)
C7 0.058(4) 0.045(3) 0.037(2) -0.013(3) -0.001(2) -0.011(3)
C8 0.048(4) 0.034(3) 0.061(4) -0.005(3) 0.004(3) 0.010(3)
C9 0.034(3) 0.057(3) 0.058(3) 0.004(3) -0.009(2) 0.001(3)
C10 0.050(4) 0.032(3) 0.056(3) 0.000(3) 0.009(3) -0.011(3)
C11 0.030(2) 0.032(3) 0.029(3) 0.001(2) 0.009(2) 0.002(2)
C12 0.053(4) 0.049(4) 0.082(4) 0.002(3) -0.016(4) 0.015(3)
C13 0.050(3) 0.036(3) 0.062(3) -0.009(3) 0.006(3) 0.007(3)
C14 0.085(5) 0.065(5) 0.105(6) -0.019(5) 0.041(6) -0.042(4)
C15 0.052(3) 0.040(3) 0.059(4) -0.008(3) 0.014(3) -0.003(3)
C16 0.052(4) 0.055(4) 0.036(3) 0.002(2) -0.011(3) 0.003(3)
C17 0.033(3) 0.031(3) 0.039(3) 0.003(2) 0.005(2) 0.001(2)
P1 0.0445(7) 0.0440(8) 0.0426(7) 0.0089(6) 0.0042(6) 0.0043(8)
F1 0.058(3) 0.251(8) 0.116(4) 0.064(5) 0.034(3) 0.049(4)
F2 0.249(8) 0.077(3) 0.066(3) -0.023(2) -0.016(4) 0.018(5)
F3 0.045(2) 0.174(6) 0.119(4) 0.010(4) -0.012(3) 0.020(3)
F4 0.120(5) 0.080(3) 0.079(3) -0.014(2) -0.024(3) -0.010(3)
F5 0.130(5) 0.080(3) 0.094(3) 0.045(3) 0.010(3) -0.007(3)
F6 0.125(4) 0.062(3) 0.066(2) 0.0238(19) 0.023(3) 0.008(3)
P2 0.0823(12) 0.0364(8) 0.0633(9) -0.0061(7) 0.0008(11) -0.0012(10)
F7 0.272(10) 0.094(4) 0.108(4) 0.042(3) -0.009(6) 0.034(6)
F8 0.220(9) 0.165(8) 0.247(9) -0.053(7) 0.052(8) -0.143(7)
F9 0.205(8) 0.174(7) 0.133(5) 0.016(5) -0.089(5) 0.054(6)
F10 0.159(6) 0.139(6) 0.135(5) 0.021(5) -0.035(5) -0.070(5)
F11 0.149(6) 0.154(6) 0.127(5) -0.035(4) 0.026(5) 0.045(6)
F12 0.184(8) 0.227(9) 0.179(6) -0.113(7) 0.034(6) 0.071(7)
N1S 0.103(5) 0.065(4) 0.077(4) 0.006(3) -0.002(4) -0.021(4)
C1S 0.105(7) 0.050(4) 0.054(3) -0.007(3) 0.009(4) -0.007(4)
C2S 0.075(5) 0.050(4) 0.046(3) -0.001(3) -0.004(3) -0.001(4)
N2S 0.084(5) 0.078(5) 0.081(4) 0.007(3) 0.015(4) 0.005(4)
C3S 0.072(5) 0.087(6) 0.074(5) -0.002(5) -0.007(4) 0.015(5)
C4S 0.070(4) 0.044(3) 0.048(3) 0.006(3) -0.001(3) 0.006(3)

loop_
_atom_type_symbol
_atom_type_description
_atom_type_scat_dispersion_real
_atom_type_scat_dispersion_imag
_atom_type_scat_source
C C 0.0033 0.0016 'International Tables Vol C Tables 4.2.6.8 and 6.1.1.4'
H H 0.0000 0.0000 'International Tables Vol C Tables 4.2.6.8 and 6.1.1.4'
N N 0.0061 0.0033 'International Tables Vol C Tables 4.2.6.8 and 6.1.1.4'
F F 0.0171 0.0103 'International Tables Vol C Tables 4.2.6.8 and 6.1.1.4'
P P 0.1023 0.0942 'International Tables Vol C Tables 4.2.6.8 and 6.1.1.4'
S S 0.1246 0.1234 'International Tables Vol C Tables 4.2.6.8 and 6.1.1.4'
Ru Ru -1.2594 0.8363 'International Tables Vol C Tables 4.2.6.8 and 6.1.1.4'

loop_
_geom_angle_atom_site_label_1
_geom_angle_atom_site_label_2
_geom_angle_atom_site_label_3
_geom_angle
N2 Ru1 N3 83.29(17)
N2 Ru1 C3 90.23(18)
N3 Ru1 C3 95.29(18)
N2 Ru1 C2 87.23(18)
N3 Ru1 C2 132.27(17)
C3 Ru1 C2 37.94(19)
N2 Ru1 C4 124.59(19)
N3 Ru1 C4 85.71(17)
C3 Ru1 C4 37.20(19)
C2 Ru1 C4 62.20(18)
N2 Ru1 C1 118.69(18)
N3 Ru1 C1 146.64(19)
C3 Ru1 C1 62.28(18)
C2 Ru1 C1 37.01(17)
C4 Ru1 C1 61.36(18)
N2 Ru1 C5 148.51(17)
N3 Ru1 C5 112.31(18)
C3 Ru1 C5 62.14(16)
C2 Ru1 C5 61.85(18)
C4 Ru1 C5 36.81(19)
C1 Ru1 C5 36.57(18)
N2 Ru1 S2 79.64(13)
N3 Ru1 S2 126.92(13)
C3 Ru1 S2 134.30(14)
C2 Ru1 S2 96.71(14)
C4 Ru1 S2 143.74(13)
C1 Ru1 S2 83.85(14)
C5 Ru1 S2 108.09(14)
N2 Ru1 S1 126.61(13)
N3 Ru1 S1 80.81(12)
C3 Ru1 S1 141.67(14)
C2 Ru1 S1 138.33(14)
C4 Ru1 S1 104.60(15)
C1 Ru1 S1 101.34(14)
C5 Ru1 S1 83.95(12)
S2 Ru1 S1 70.64(5)
C11 S1 Ru1 90.46(17)
C11 S2 Ru1 90.55(17)
C11 N1 C13 122.2(5)
C11 N1 C12 121.7(5)
C13 N1 C12 116.1(5)
C15 N2 Ru1 172.1(5)
C17 N3 Ru1 173.4(4)
C2 C1 C5 108.5(5)
C2 C1 C6 126.0(5)
C5 C1 C6 124.9(5)
C2 C1 Ru1 69.2(3)
C5 C1 Ru1 72.9(3)
C6 C1 Ru1 130.1(4)
C1 C2 C3 107.9(5)
C1 C2 C7 124.0(5)
C3 C2 C7 127.8(5)
C1 C2 Ru1 73.8(3)
C3 C2 Ru1 70.2(3)
C7 C2 Ru1 126.3(4)
C4 C3 C2 108.1(4)
C4 C3 C8 125.1(5)
C2 C3 C8 126.4(5)
C4 C3 Ru1 73.8(3)
C2 C3 Ru1 71.8(3)
C8 C3 Ru1 126.1(4)
C3 C4 C5 108.6(4)
C3 C4 C9 126.6(5)
C5 C4 C9 124.6(5)
C3 C4 Ru1 69.0(3)
C5 C4 Ru1 73.5(3)
C9 C4 Ru1 127.4(3)
C1 C5 C4 106.9(4)
C1 C5 C10 125.7(5)
C4 C5 C10 127.1(5)
C1 C5 Ru1 70.6(3)
C4 C5 Ru1 69.7(3)
C10 C5 Ru1 129.7(4)
N1 C11 S1 127.0(4)
N1 C11 S2 125.5(4)
S1 C11 S2 107.5(3)
N2 C15 C14 178.6(9)
N3 C17 C16 179.0(6)
F1 P1 F3 178.3(3)
F1 P1 F2 90.8(4)
F3 P1 F2 90.0(4)
F1 P1 F5 90.8(4)
F3 P1 F5 90.7(3)
F2 P1 F5 88.6(3)
F1 P1 F4 90.1(4)
F3 P1 F4 89.1(3)
F2 P1 F4 178.8(4)
F5 P1 F4 92.2(3)
F1 P1 F6 87.7(3)
F3 P1 F6 90.8(3)
F2 P1 F6 91.2(3)
F5 P1 F6 178.4(3)
F4 P1 F6 88.0(2)
F8 P2 F12 94.4(6)
F8 P2 F9 90.3(5)
F12 P2 F9 91.4(5)
F8 P2 F7 91.6(5)
F12 P2 F7 89.9(5)
F9 P2 F7 177.6(5)
F8 P2 F10 178.4(5)
F12 P2 F10 87.2(5)
F9 P2 F10 89.9(5)
F7 P2 F10 88.2(4)
F8 P2 F11 89.3(5)
F12 P2 F11 175.6(6)
F9 P2 F11 86.2(4)
F7 P2 F11 92.3(4)
F10 P2 F11 89.1(4)
N1S C2S C1S 179.6(9)
N2S C4S C3S 178.6(8)

loop_
_geom_bond_atom_site_label_1
_geom_bond_atom_site_label_2
_geom_bond_distance
Ru1 N2 2.071(4)
Ru1 N3 2.077(4)
Ru1 C3 2.191(5)
Ru1 C2 2.213(5)
Ru1 C4 2.253(5)
Ru1 C1 2.272(5)
Ru1 C5 2.302(5)
Ru1 S2 2.3798(14)
Ru1 S1 2.3906(13)
S1 C11 1.704(5)
S2 C11 1.715(5)
N1 C11 1.304(6)
N1 C13 1.453(7)
N1 C12 1.461(7)
N2 C15 1.115(7)
N3 C17 1.145(6)
C1 C2 1.424(6)
C1 C5 1.436(7)
C1 C6 1.496(7)
C2 C3 1.432(7)
C2 C7 1.490(7)
C3 C4 1.418(7)
C3 C8 1.498(8)
C4 C5 1.439(7)
C4 C9 1.499(7)
C5 C10 1.483(7)
C14 C15 1.468(9)
C16 C17 1.454(8)
P1 F1 1.550(5)
P1 F3 1.554(5)
P1 F2 1.566(5)
P1 F5 1.570(4)
P1 F4 1.572(4)
P1 F6 1.583(4)
P2 F8 1.503(7)
P2 F12 1.508(6)
P2 F9 1.532(6)
P2 F7 1.547(6)
P2 F10 1.572(6)
P2 F11 1.580(6)
N1S C2S 1.116(9)
C1S C2S 1.448(10)
N2S C4S 1.120(9)
C3S C4S 1.428(11)
